data_7100214
loop_
_publ_author_name
'Jason Love'
'A. Blake'
'Gonzalo Givaja'
'M. Schroder'
'Claire Wilson'

_publ_section_title
;
Metal-directed ring expansion in Schiff-base
polypyrollic macrocycles
;
_journal_name_full 'Chemical Communications'
_journal_paper_doi 10.1039/b507729j
_journal_year 2005
_chemical_formula_sum 'C78 H88 Cl15 N12 O13 Zn3'
_chemical_formula_weight 2129.46
_space_group_IT_number 2
_symmetry_cell_setting triclinic
_symmetry_space_group_name_Hall '-P 1'
_symmetry_space_group_name_H-M 'P -1'
_cell_angle_alpha 87.110(2)
_cell_angle_beta 81.228(2)
_cell_angle_gamma 80.730(2)
_cell_formula_units_Z 2
_cell_length_a 12.124(2)
_cell_length_b 14.423(2)
_cell_length_c 27.710(4)
_cell_measurement_temperature 150(2)
_cell_volume 4724(2)
_diffrn_ambient_temperature 150(2)
_exptl_crystal_density_diffrn 1.497
_cod_depositor_comments
;
The following automatic conversions were performed:
'_symmetry_cell_setting' value 'Triclinic' changed to 'triclinic'
according to '/home/saulius/struct/CIF-dictionaries/cif_core.dic'
dictionary named 'cif_core.dic' version 2.4.1 from 2010-06-29.

Automatic conversion script
Id: cif_fix_enum 1527 2010-12-29 10:47:43Z saulius 
;
_cod_database_code 7100214

loop_
_symmetry_equiv_pos_as_xyz
'x, y, z'
'-x, -y, -z'

loop_
_atom_site_label
_atom_site_type_symbol
_atom_site_fract_x
_atom_site_fract_y
_atom_site_fract_z
_atom_site_U_iso_or_equiv
_atom_site_adp_type
_atom_site_occupancy
_atom_site_symmetry_multiplicity
_atom_site_calc_flag
_atom_site_refinement_flags
_atom_site_disorder_assembly
_atom_site_disorder_group
Zn1 Zn 1.21835(10) 0.44336(8) 0.26148(4) 0.0362(3) Uani 1 1 d . . .
Zn2 Zn 0.88563(9) 0.91361(8) 0.39231(4) 0.0325(3) Uani 1 1 d . . .
Zn3 Zn 1.23786(9) 0.92737(8) 0.07331(4) 0.0314(3) Uani 1 1 d . . .
N1 N 1.1691(7) 0.3707(6) 0.2098(3) 0.0358(19) Uani 1 1 d . . .
N2 N 1.1183(6) 0.3684(5) 0.3077(3) 0.0323(19) Uani 1 1 d . . .
N3 N 1.1575(7) 0.5147(5) 0.3760(3) 0.0348(19) Uani 1 1 d . . .
H3A H 1.2136 0.5125 0.3516 0.042 Uiso 1 1 calc R . .
N4 N 1.0639(7) 0.7720(5) 0.4502(3) 0.036(2) Uani 1 1 d . . .
H4A H 1.0267 0.7716 0.4253 0.043 Uiso 1 1 calc R . .
N5 N 0.8643(6) 0.9262(5) 0.4661(3) 0.0321(19) Uani 1 1 d . . .
N6 N 0.7535(7) 1.0184(6) 0.3955(3) 0.036(2) Uani 1 1 d . . .
N7 N 0.7993(6) 1.0027(5) 0.2849(2) 0.0275(17) Uani 1 1 d . . .
H7A H 0.8201 0.9461 0.2969 0.033 Uiso 1 1 calc R . .
N8 N 0.9699(6) 1.0038(5) 0.1226(2) 0.0265(17) Uani 1 1 d . . .
H8A H 1.0343 0.9802 0.1327 0.032 Uiso 1 1 calc R . .
N9 N 1.1543(6) 1.0362(5) 0.0373(2) 0.0251(17) Uani 1 1 d . . .
N10 N 1.3516(6) 0.9227(5) 0.0096(3) 0.0289(18) Uani 1 1 d . . .
N11 N 1.4276(6) 0.7373(5) 0.0597(3) 0.0307(18) Uani 1 1 d . . .
H11A H 1.3790 0.7710 0.0815 0.037 Uiso 1 1 calc R . .
N12 N 1.3143(7) 0.4929(6) 0.1489(3) 0.037(2) Uani 1 1 d . . .
H12A H 1.3405 0.4805 0.1768 0.044 Uiso 1 1 calc R . .
C1 C 1.1157(8) 0.2958(7) 0.2313(3) 0.036(2) Uani 1 1 d . . .
C2 C 1.0922(8) 0.2224(7) 0.2051(4) 0.042(3) Uani 1 1 d . . .
H2A H 1.1086 0.2232 0.1704 0.050 Uiso 1 1 calc R . .
C3 C 1.0457(8) 0.1499(8) 0.2293(4) 0.044(3) Uani 1 1 d . . .
H3B H 1.0291 0.1010 0.2112 0.052 Uiso 1 1 calc R . .
C4 C 1.0225(9) 0.1465(8) 0.2794(4) 0.047(3) Uani 1 1 d . . .
H4B H 0.9889 0.0961 0.2957 0.056 Uiso 1 1 calc R . .
C5 C 1.0480(8) 0.2162(7) 0.3061(4) 0.038(2) Uani 1 1 d . . .
H5A H 1.0352 0.2123 0.3408 0.046 Uiso 1 1 calc R . .
C6 C 1.0923(8) 0.2925(7) 0.2824(3) 0.033(2) Uani 1 1 d . . .
C7 C 1.0609(8) 0.3878(7) 0.3508(3) 0.039(2) Uani 1 1 d . . .
H7B H 1.0031 0.3513 0.3622 0.047 Uiso 1 1 calc R . .
C8 C 1.0757(8) 0.4567(7) 0.3818(3) 0.036(2) Uani 1 1 d . . .
C9 C 1.0048(8) 0.4832(7) 0.4250(3) 0.037(2) Uani 1 1 d . . .
H9A H 0.9408 0.4555 0.4389 0.045 Uiso 1 1 calc R . .
C10 C 1.0433(8) 0.5567(7) 0.4442(3) 0.036(2) Uani 1 1 d . . .
H10A H 1.0101 0.5884 0.4734 0.044 Uiso 1 1 calc R . .
C11 C 1.1386(8) 0.5758(6) 0.4135(3) 0.035(2) Uani 1 1 d . . .
C12 C 1.2175(8) 0.6447(7) 0.4170(3) 0.034(2) Uani 1 1 d . . .
C13 C 1.2427(9) 0.6970(7) 0.3679(3) 0.043(3) Uani 1 1 d . . .
H13A H 1.1718 0.7299 0.3582 0.065 Uiso 1 1 calc R . .
H13B H 1.2795 0.6517 0.3429 0.065 Uiso 1 1 calc R . .
H13C H 1.2928 0.7426 0.3711 0.065 Uiso 1 1 calc R . .
C14 C 1.3286(9) 0.5911(8) 0.4315(4) 0.052(3) Uani 1 1 d . . .
H14A H 1.3127 0.5583 0.4631 0.078 Uiso 1 1 calc R . .
H14B H 1.3803 0.6357 0.4342 0.078 Uiso 1 1 calc R . .
H14C H 1.3634 0.5453 0.4066 0.078 Uiso 1 1 calc R . .
C15 C 1.1625(8) 0.7149(7) 0.4553(3) 0.035(2) Uani 1 1 d . . .
C16 C 1.1961(9) 0.7366(7) 0.4983(3) 0.043(3) Uani 1 1 d . . .
H16A H 1.2621 0.7078 0.5111 0.052 Uiso 1 1 calc R . .
C17 C 1.1144(9) 0.8095(7) 0.5197(3) 0.041(3) Uani 1 1 d . . .
H17A H 1.0814 0.7893 0.5527 0.049 Uiso 1 1 calc R . .
H17B H 1.1499 0.8657 0.5230 0.049 Uiso 1 1 calc R . .
C18 C 1.0298(8) 0.8311(7) 0.4898(3) 0.035(2) Uani 1 1 d . . .
C19 C 0.9335(8) 0.8983(7) 0.4970(3) 0.036(2) Uani 1 1 d . . .
H19A H 0.9166 0.9269 0.5280 0.043 Uiso 1 1 calc R . .
C20 C 0.7635(9) 0.9869(7) 0.4814(3) 0.037(2) Uani 1 1 d . . .
C21 C 0.7135(10) 0.9998(8) 0.5307(3) 0.050(3) Uani 1 1 d . . .
H21A H 0.7495 0.9664 0.5559 0.060 Uiso 1 1 calc R . .
C22 C 0.6158(10) 1.0585(9) 0.5425(4) 0.064(4) Uani 1 1 d . . .
H22A H 0.5870 1.0689 0.5760 0.077 Uiso 1 1 calc R . .
C23 C 0.5564(9) 1.1039(8) 0.5069(4) 0.050(3) Uani 1 1 d . . .
H23A H 0.4857 1.1427 0.5156 0.060 Uiso 1 1 calc R . .
C24 C 0.6025(9) 1.0916(7) 0.4584(4) 0.045(3) Uani 1 1 d . . .
H24A H 0.5633 1.1230 0.4335 0.055 Uiso 1 1 calc R . .
C25 C 0.7043(8) 1.0343(7) 0.4455(3) 0.035(2) Uani 1 1 d . . .
C26 C 0.7280(8) 1.0847(7) 0.3634(3) 0.035(2) Uani 1 1 d . . .
H26A H 0.6878 1.1426 0.3760 0.042 Uiso 1 1 calc R . .
C27 C 0.7535(8) 1.0800(7) 0.3119(3) 0.032(2) Uani 1 1 d . . .
C28 C 0.7333(9) 1.1544(7) 0.2791(3) 0.042(3) Uani 1 1 d . . .
H28A H 0.7005 1.2171 0.2871 0.050 Uiso 1 1 calc R . .
C29 C 0.7697(8) 1.1207(7) 0.2326(3) 0.035(2) Uani 1 1 d . . .
H29A H 0.7684 1.1568 0.2030 0.043 Uiso 1 1 calc R . .
C30 C 0.8075(8) 1.0274(7) 0.2366(3) 0.030(2) Uani 1 1 d . . .
C31 C 0.8505(8) 0.9525(7) 0.1983(3) 0.030(2) Uani 1 1 d . . .
C32 C 0.9572(8) 0.8909(7) 0.2098(4) 0.042(3) Uani 1 1 d . . .
H32A H 1.0164 0.9297 0.2103 0.062 Uiso 1 1 calc R . .
H32B H 0.9824 0.8434 0.1847 0.062 Uiso 1 1 calc R . .
H32C H 0.9419 0.8597 0.2418 0.062 Uiso 1 1 calc R . .
C33 C 0.7586(9) 0.8903(7) 0.1984(3) 0.047(3) Uani 1 1 d . . .
H33A H 0.7460 0.8581 0.2303 0.070 Uiso 1 1 calc R . .
H33B H 0.7831 0.8436 0.1729 0.070 Uiso 1 1 calc R . .
H33C H 0.6882 0.9295 0.1920 0.070 Uiso 1 1 calc R . .
C34 C 0.8677(7) 1.0009(7) 0.1484(3) 0.029(2) Uani 1 1 d . . .
C35 C 0.7868(8) 1.0441(7) 0.1202(3) 0.036(2) Uani 1 1 d . . .
H35A H 0.7072 1.0512 0.1293 0.043 Uiso 1 1 calc R . .
C36 C 0.8444(8) 1.0749(6) 0.0761(3) 0.033(2) Uani 1 1 d . . .
H36A H 0.8109 1.1072 0.0499 0.039 Uiso 1 1 calc R . .
C37 C 0.9600(8) 1.0495(7) 0.0777(3) 0.031(2) Uani 1 1 d . . .
C38 C 1.0469(8) 1.0656(6) 0.0399(3) 0.031(2) Uani 1 1 d . . .
H38A H 1.0239 1.1028 0.0128 0.037 Uiso 1 1 calc R . .
C39 C 1.2291(8) 1.0678(7) -0.0030(3) 0.031(2) Uani 1 1 d . . .
C40 C 1.2042(8) 1.1537(7) -0.0278(3) 0.035(2) Uani 1 1 d . . .
H40A H 1.1347 1.1936 -0.0182 0.042 Uiso 1 1 calc R . .
C41 C 1.2801(9) 1.1805(8) -0.0660(4) 0.043(3) Uani 1 1 d . . .
H41A H 1.2629 1.2384 -0.0832 0.051 Uiso 1 1 calc R . .
C42 C 1.3804(8) 1.1231(7) -0.0791(3) 0.036(2) Uani 1 1 d . . .
H42A H 1.4324 1.1419 -0.1055 0.043 Uiso 1 1 calc R . .
C43 C 1.4076(8) 1.0397(7) -0.0552(3) 0.032(2) Uani 1 1 d . . .
H43A H 1.4787 1.0019 -0.0646 0.039 Uiso 1 1 calc R . .
C44 C 1.3321(8) 1.0094(7) -0.0170(3) 0.030(2) Uani 1 1 d . . .
C45 C 1.4226(9) 0.8538(7) -0.0095(3) 0.038(2) Uani 1 1 d . . .
H45A H 1.4542 0.8629 -0.0426 0.045 Uiso 1 1 calc R . .
C46 C 1.4594(8) 0.7665(7) 0.0123(3) 0.034(2) Uani 1 1 d . . .
C47 C 1.5356(10) 0.6936(8) -0.0088(4) 0.059(3) Uani 1 1 d . . .
H47A H 1.5723 0.6927 -0.0416 0.071 Uiso 1 1 calc R . .
C48 C 1.5503(10) 0.6210(8) 0.0260(4) 0.057(3) Uani 1 1 d . . .
H48A H 1.5990 0.5626 0.0214 0.068 Uiso 1 1 calc R . .
C49 C 1.4811(8) 0.6502(7) 0.0681(3) 0.034(2) Uani 1 1 d . . .
C50 C 1.4561(8) 0.5972(7) 0.1159(3) 0.034(2) Uani 1 1 d . . .
C51 C 1.4263(10) 0.6652(8) 0.1596(3) 0.050(3) Uani 1 1 d . . .
H51A H 1.3608 0.7122 0.1544 0.075 Uiso 1 1 calc R . .
H51B H 1.4909 0.6970 0.1618 0.075 Uiso 1 1 calc R . .
H51C H 1.4084 0.6293 0.1900 0.075 Uiso 1 1 calc R . .
C52 C 1.5580(9) 0.5236(9) 0.1234(4) 0.060(3) Uani 1 1 d . . .
H52A H 1.5756 0.4808 0.0959 0.091 Uiso 1 1 calc R . .
H52B H 1.5406 0.4877 0.1538 0.091 Uiso 1 1 calc R . .
H52C H 1.6232 0.5548 0.1253 0.091 Uiso 1 1 calc R . .
C53 C 1.3562(8) 0.5498(7) 0.1127(3) 0.036(2) Uani 1 1 d . . .
C54 C 1.2914(9) 0.5511(8) 0.0750(4) 0.048(3) Uani 1 1 d . . .
H54A H 1.3005 0.5857 0.0449 0.058 Uiso 1 1 calc R . .
C55 C 1.2118(9) 0.4933(8) 0.0894(3) 0.046(3) Uani 1 1 d . . .
H55A H 1.1569 0.4801 0.0706 0.055 Uiso 1 1 calc R . .
C56 C 1.2254(9) 0.4574(7) 0.1358(3) 0.037(2) Uani 1 1 d . . .
C57 C 1.1616(8) 0.3951(7) 0.1642(4) 0.039(2) Uani 1 1 d . . .
H57A H 1.1090 0.3688 0.1490 0.047 Uiso 1 1 calc R . .
O1 O 1.3844(6) 0.4106(5) 0.2407(3) 0.053(2) Uani 1 1 d . . .
O2 O 1.3805(7) 0.4438(6) 0.3176(3) 0.067(2) Uani 1 1 d . . .
C58 C 1.4325(9) 0.4243(9) 0.2770(4) 0.051(3) Uani 1 1 d . . .
C59 C 1.5590(10) 0.4193(12) 0.2663(5) 0.088(5) Uani 1 1 d . . .
H59A H 1.5880 0.4317 0.2961 0.132 Uiso 1 1 calc R . .
H59B H 1.5779 0.4664 0.2410 0.132 Uiso 1 1 calc R . .
H59C H 1.5935 0.3565 0.2550 0.132 Uiso 1 1 calc R . .
O3 O 1.2148(7) 0.5743(5) 0.2674(2) 0.052(2) Uani 1 1 d . . .
O4 O 1.0816(8) 0.6097(7) 0.2216(4) 0.091(3) Uani 1 1 d . . .
C60 C 1.1483(8) 0.6315(9) 0.2450(4) 0.045(3) Uani 1 1 d . . .
C61 C 1.1660(9) 0.7343(7) 0.2446(4) 0.048(3) Uani 1 1 d . . .
H61A H 1.1110 0.7732 0.2266 0.073 Uiso 1 1 calc R . .
H61B H 1.2427 0.7400 0.2287 0.073 Uiso 1 1 calc R . .
H61C H 1.1557 0.7556 0.2783 0.073 Uiso 1 1 calc R . .
O5 O 0.8928(5) 0.7770(5) 0.3875(2) 0.0390(17) Uani 1 1 d . . .
O6 O 0.8183(5) 0.8157(5) 0.3202(2) 0.0405(17) Uani 1 1 d . . .
C62 C 0.8603(8) 0.7549(7) 0.3483(3) 0.033(2) Uani 1 1 d . . .
C63 C 0.8762(10) 0.6524(7) 0.3378(4) 0.052(3) Uani 1 1 d . . .
H63A H 0.8479 0.6441 0.3073 0.079 Uiso 1 1 calc R . .
H63B H 0.8343 0.6195 0.3646 0.079 Uiso 1 1 calc R . .
H63C H 0.9567 0.6263 0.3347 0.079 Uiso 1 1 calc R . .
O7 O 1.0266(5) 0.9223(5) 0.3523(2) 0.0396(17) Uani 1 1 d . . .
O8 O 1.0428(6) 1.0426(5) 0.3962(2) 0.051(2) Uani 1 1 d . . .
C64 C 1.0831(8) 0.9824(8) 0.3656(3) 0.038(2) Uani 1 1 d . . .
C65 C 1.2060(9) 0.9719(9) 0.3424(4) 0.058(3) Uani 1 1 d . . .
H65A H 1.2425 1.0198 0.3549 0.088 Uiso 1 1 calc R . .
H65B H 1.2104 0.9800 0.3069 0.088 Uiso 1 1 calc R . .
H65C H 1.2447 0.9093 0.3504 0.088 Uiso 1 1 calc R . .
O9 O 1.1892(6) 0.9932(5) 0.1491(3) 0.0514(19) Uani 1 1 d . . .
O10 O 1.3526(5) 0.9100(5) 0.1231(2) 0.0486(19) Uani 1 1 d . . .
C66 C 1.2830(9) 0.9543(7) 0.1568(3) 0.037(2) Uani 1 1 d . . .
C67 C 1.3199(10) 0.9540(9) 0.2065(4) 0.060(3) Uani 1 1 d . . .
H67A H 1.2882 1.0138 0.2222 0.089 Uiso 1 1 calc R . .
H67B H 1.4026 0.9458 0.2028 0.089 Uiso 1 1 calc R . .
H67C H 1.2930 0.9022 0.2268 0.089 Uiso 1 1 calc R . .
O11 O 1.1663(6) 0.8207(5) 0.0990(2) 0.0418(17) Uani 1 1 d . . .
O12 O 1.1168(6) 0.8044(5) 0.0273(2) 0.051(2) Uani 1 1 d . . .
C68 C 1.1119(8) 0.7835(7) 0.0716(3) 0.033(2) Uani 1 1 d . . .
C69 C 1.0374(9) 0.7168(8) 0.0948(4) 0.045(3) Uani 1 1 d . . .
H69A H 1.0001 0.6932 0.0700 0.067 Uiso 1 1 calc R . .
H69B H 0.9801 0.7490 0.1198 0.067 Uiso 1 1 calc R . .
H69C H 1.0826 0.6640 0.1100 0.067 Uiso 1 1 calc R . .
Cl1 Cl 0.6428(5) 1.5074(4) 0.4321(2) 0.1311(18) Uani 1 1 d . . .
Cl2 Cl 0.7452(4) 1.3609(4) 0.36604(17) 0.1272(18) Uani 1 1 d . . .
Cl3 Cl 0.5350(4) 1.3486(3) 0.4224(2) 0.1180(16) Uani 1 1 d . . .
C1A C 0.6162(13) 1.4248(12) 0.3938(6) 0.093(5) Uani 1 1 d . . .
H1AA H 0.5764 1.4588 0.3675 0.112 Uiso 1 1 calc R . .
Cl4 Cl 0.5261(3) 0.9288(3) 0.31527(12) 0.0750(10) Uani 1 1 d . . .
Cl5 Cl 0.4945(3) 0.7564(3) 0.27627(13) 0.0796(11) Uani 1 1 d . . .
Cl6 Cl 0.5551(3) 0.7566(3) 0.37288(12) 0.0836(11) Uani 1 1 d . . .
C2A C 0.5693(9) 0.8081(9) 0.3149(4) 0.055(3) Uani 1 1 d . . .
H2AA H 0.6512 0.7963 0.3009 0.066 Uiso 1 1 calc R . .
Cl7 Cl 0.8641(3) 0.4491(3) 0.23691(15) 0.0939(13) Uani 1 1 d . . .
Cl8 Cl 0.7368(3) 0.6296(3) 0.22085(14) 0.0866(12) Uani 1 1 d . . .
Cl9 Cl 0.8806(3) 0.5343(3) 0.14086(13) 0.0836(11) Uani 1 1 d . . .
C3A C 0.8647(9) 0.5551(9) 0.2037(4) 0.060(3) Uani 1 1 d . . .
H3AA H 0.9287 0.5857 0.2107 0.071 Uiso 1 1 calc R . .
Cl13 Cl 1.4783(4) 0.1510(4) 0.21862(16) 0.1265(18) Uani 1 1 d . . .
Cl14 Cl 1.5614(4) 0.2619(3) 0.13811(16) 0.1006(13) Uani 1 1 d . . .
Cl15 Cl 1.3640(3) 0.1767(3) 0.13433(13) 0.0827(11) Uani 1 1 d . . .
C5A C 1.4426(14) 0.2278(11) 0.1715(5) 0.086(5) Uani 1 1 d . . .
H5AA H 1.3939 0.2851 0.1862 0.103 Uiso 1 1 calc R . .
O1S O 0.3285(7) 1.2356(6) 0.4356(3) 0.070(2) Uani 1 1 d . . .
C1S C 0.2474(12) 1.3007(10) 0.4666(5) 0.078(4) Uani 1 1 d . . .
H1SA H 0.1712 1.2830 0.4690 0.094 Uiso 1 1 calc R . .
H1SB H 0.2447 1.3651 0.4522 0.094 Uiso 1 1 calc R . .
C2S C 0.2813(12) 1.2984(12) 0.5160(5) 0.097(5) Uani 1 1 d . . .
H2SA H 0.2254 1.3409 0.5372 0.145 Uiso 1 1 calc R . .
H2SB H 0.3555 1.3186 0.5135 0.145 Uiso 1 1 calc R . .
H2SC H 0.2855 1.2343 0.5298 0.145 Uiso 1 1 calc R . .
C3S C 0.3018(12) 1.2337(11) 0.3876(4) 0.077(4) Uani 1 1 d . . .
H3SA H 0.2897 1.2984 0.3736 0.092 Uiso 1 1 calc R . .
H3SB H 0.2314 1.2067 0.3884 0.092 Uiso 1 1 calc R . .
C4S C 0.3966(13) 1.1755(11) 0.3566(5) 0.091(5) Uani 1 1 d . . .
H4SA H 0.3785 1.1744 0.3234 0.137 Uiso 1 1 calc R . .
H4SB H 0.4075 1.1113 0.3703 0.137 Uiso 1 1 calc R . .
H4SC H 0.4659 1.2027 0.3557 0.137 Uiso 1 1 calc R . .
C4A C 0.8950(5) 1.3280(7) 0.0560(3) 0.073(4) Uiso 1 1 d D . .
Cl10 Cl 0.8746(13) 1.2925(8) 0.1186(3) 0.070(3) Uiso 0.30 1 d PD A 1
Cl12 Cl 1.0377(6) 1.3378(8) 0.0473(4) 0.056(3) Uiso 0.30 1 d PD A 1
Cl11 Cl 0.8058(11) 1.4266(7) 0.0409(4) 0.071(3) Uiso 0.30 1 d PD A 1
ClD Cl 0.7538(7) 1.3610(9) 0.0579(4) 0.094(3) Uiso 0.35 1 d PD A 2
ClE Cl 0.9759(11) 1.4074(9) 0.0229(5) 0.119(4) Uiso 0.35 1 d PD A 2
ClF Cl 0.9640(11) 1.2781(8) 0.1022(4) 0.101(4) Uiso 0.35 1 d PD A 2
ClA Cl 0.8125(9) 1.3161(7) 0.1140(3) 0.068(3) Uiso 0.35 1 d PD A 3
ClB Cl 0.8560(10) 1.4443(5) 0.0342(3) 0.065(3) Uiso 0.35 1 d PD A 3
ClC Cl 1.0341(6) 1.3053(8) 0.0649(4) 0.065(3) Uiso 0.35 1 d PD A 3

loop_
_atom_site_aniso_label
_atom_site_aniso_U_11
_atom_site_aniso_U_22
_atom_site_aniso_U_33
_atom_site_aniso_U_23
_atom_site_aniso_U_13
_atom_site_aniso_U_12
Zn1 0.0420(7) 0.0435(7) 0.0250(6) -0.0021(5) -0.0003(5) -0.0162(6)
Zn2 0.0346(7) 0.0433(7) 0.0177(5) -0.0035(5) -0.0027(5) -0.0010(5)
Zn3 0.0318(7) 0.0442(7) 0.0171(5) 0.0012(5) -0.0013(4) -0.0054(5)
N1 0.038(5) 0.046(5) 0.026(4) 0.003(4) -0.005(4) -0.011(4)
N2 0.031(5) 0.042(5) 0.024(4) 0.000(4) -0.004(4) -0.008(4)
N3 0.035(5) 0.048(5) 0.022(4) 0.003(4) -0.003(3) -0.010(4)
N4 0.041(5) 0.045(5) 0.019(4) -0.005(4) -0.007(4) 0.001(4)
N5 0.034(5) 0.038(5) 0.021(4) 0.001(3) -0.005(4) 0.004(4)
N6 0.038(5) 0.056(6) 0.017(4) -0.007(4) -0.006(4) -0.010(4)
N7 0.026(4) 0.037(5) 0.019(4) -0.001(3) -0.005(3) 0.000(4)
N8 0.025(4) 0.035(4) 0.017(4) 0.000(3) -0.004(3) 0.002(3)
N9 0.026(5) 0.034(4) 0.014(4) 0.001(3) 0.004(3) -0.008(4)
N10 0.020(4) 0.033(5) 0.034(4) -0.002(4) -0.007(3) -0.003(4)
N11 0.029(4) 0.038(5) 0.023(4) -0.001(3) 0.001(3) -0.001(4)
N12 0.043(5) 0.048(5) 0.020(4) 0.000(4) -0.004(4) -0.011(4)
C1 0.033(6) 0.040(6) 0.036(6) 0.000(5) -0.003(4) -0.007(5)
C2 0.038(6) 0.051(7) 0.040(6) -0.007(5) -0.001(5) -0.021(5)
C3 0.038(6) 0.053(7) 0.045(6) -0.012(5) -0.002(5) -0.022(5)
C4 0.045(7) 0.047(7) 0.052(7) 0.001(5) -0.005(5) -0.020(5)
C5 0.041(6) 0.038(6) 0.035(6) 0.001(5) 0.000(5) -0.012(5)
C6 0.027(5) 0.036(6) 0.035(6) -0.002(4) -0.001(4) -0.009(4)
C7 0.041(6) 0.043(6) 0.034(6) 0.000(5) -0.002(5) -0.011(5)
C8 0.036(6) 0.049(6) 0.023(5) 0.005(5) -0.003(4) -0.011(5)
C9 0.037(6) 0.046(6) 0.027(5) 0.003(5) 0.001(4) -0.009(5)
C10 0.035(6) 0.051(7) 0.021(5) 0.000(5) 0.006(4) -0.010(5)
C11 0.043(6) 0.032(6) 0.028(5) 0.002(4) -0.009(5) 0.003(5)
C12 0.034(6) 0.047(6) 0.024(5) 0.001(4) -0.011(4) -0.008(5)
C13 0.047(7) 0.047(7) 0.037(6) -0.007(5) 0.002(5) -0.016(5)
C14 0.045(7) 0.063(8) 0.046(7) -0.010(6) -0.006(5) -0.002(6)
C15 0.030(6) 0.048(6) 0.024(5) 0.004(4) -0.005(4) -0.002(5)
C16 0.049(7) 0.046(7) 0.036(6) -0.008(5) -0.021(5) 0.003(5)
C17 0.054(7) 0.040(6) 0.033(6) 0.005(5) -0.013(5) -0.013(5)
C18 0.036(6) 0.048(6) 0.021(5) -0.006(4) -0.006(4) -0.002(5)
C19 0.043(6) 0.035(6) 0.028(5) -0.009(4) -0.001(5) -0.001(5)
C20 0.049(7) 0.033(6) 0.024(5) -0.008(4) 0.003(5) 0.000(5)
C21 0.063(8) 0.066(8) 0.013(5) 0.005(5) 0.002(5) 0.006(6)
C22 0.067(9) 0.090(10) 0.020(6) 0.003(6) 0.010(5) 0.019(7)
C23 0.044(7) 0.059(7) 0.033(6) -0.003(5) 0.007(5) 0.017(6)
C24 0.045(7) 0.055(7) 0.031(6) 0.002(5) -0.003(5) 0.005(6)
C25 0.031(6) 0.052(7) 0.022(5) -0.007(4) 0.002(4) -0.004(5)
C26 0.033(6) 0.046(6) 0.024(5) -0.003(5) -0.006(4) 0.003(5)
C27 0.029(6) 0.038(6) 0.025(5) -0.001(4) -0.003(4) 0.008(4)
C28 0.047(7) 0.043(6) 0.031(6) -0.004(5) -0.007(5) 0.008(5)
C29 0.041(6) 0.043(6) 0.018(5) 0.003(4) 0.000(4) 0.000(5)
C30 0.030(5) 0.040(6) 0.018(5) 0.004(4) -0.005(4) -0.002(4)
C31 0.034(6) 0.041(6) 0.013(4) -0.004(4) 0.004(4) -0.005(5)
C32 0.042(6) 0.042(6) 0.036(6) 0.010(5) 0.001(5) 0.001(5)
C33 0.067(8) 0.055(7) 0.022(5) 0.004(5) 0.000(5) -0.030(6)
C34 0.024(5) 0.047(6) 0.017(5) -0.009(4) 0.004(4) -0.007(4)
C35 0.028(6) 0.056(7) 0.026(5) -0.005(5) -0.010(4) -0.007(5)
C36 0.036(6) 0.037(6) 0.024(5) 0.003(4) -0.007(4) -0.004(5)
C37 0.030(6) 0.040(6) 0.021(5) -0.001(4) -0.003(4) -0.005(4)
C38 0.035(6) 0.036(6) 0.021(5) -0.003(4) 0.001(4) -0.007(5)
C39 0.034(6) 0.039(6) 0.022(5) 0.000(4) -0.006(4) -0.011(5)
C40 0.027(6) 0.042(6) 0.034(5) -0.003(5) 0.005(4) -0.003(5)
C41 0.039(7) 0.053(7) 0.037(6) 0.009(5) -0.005(5) -0.015(6)
C42 0.035(6) 0.046(6) 0.025(5) 0.007(5) 0.006(4) -0.016(5)
C43 0.021(5) 0.045(6) 0.032(5) -0.002(5) 0.000(4) -0.013(4)
C44 0.029(6) 0.040(6) 0.022(5) 0.001(4) -0.008(4) -0.005(5)
C45 0.042(6) 0.046(7) 0.028(5) 0.005(5) -0.007(5) -0.017(5)
C46 0.039(6) 0.043(6) 0.021(5) -0.007(4) 0.002(4) -0.010(5)
C47 0.075(9) 0.049(7) 0.043(7) 0.003(6) 0.007(6) 0.005(6)
C48 0.077(9) 0.040(7) 0.038(6) 0.006(5) 0.013(6) 0.010(6)
C49 0.035(6) 0.040(6) 0.023(5) 0.002(4) 0.002(4) -0.003(5)
C50 0.033(6) 0.044(6) 0.022(5) 0.006(4) -0.002(4) -0.004(5)
C51 0.071(8) 0.059(7) 0.024(5) 0.000(5) -0.006(5) -0.023(6)
C52 0.038(7) 0.076(9) 0.067(8) 0.021(7) -0.012(6) -0.010(6)
C53 0.035(6) 0.044(6) 0.029(5) -0.003(5) 0.000(4) -0.006(5)
C54 0.063(8) 0.052(7) 0.036(6) 0.010(5) -0.015(5) -0.023(6)
C55 0.047(7) 0.067(8) 0.030(6) -0.002(5) -0.011(5) -0.022(6)
C56 0.048(7) 0.043(6) 0.026(5) 0.000(4) -0.009(5) -0.017(5)
C57 0.036(6) 0.047(6) 0.037(6) -0.003(5) -0.006(5) -0.013(5)
O1 0.045(5) 0.074(6) 0.041(4) -0.004(4) -0.013(4) -0.010(4)
O2 0.069(6) 0.093(7) 0.032(5) 0.008(4) -0.002(4) -0.001(5)
C58 0.040(7) 0.077(9) 0.038(7) 0.007(6) -0.012(6) -0.011(6)
C59 0.043(8) 0.149(15) 0.077(10) -0.002(9) -0.027(7) -0.011(9)
O3 0.068(5) 0.052(5) 0.039(4) 0.009(4) -0.020(4) -0.010(4)
O4 0.057(6) 0.099(8) 0.130(9) -0.030(6) -0.041(6) -0.018(5)
C60 0.023(6) 0.082(9) 0.029(6) -0.012(6) 0.003(5) -0.003(6)
C61 0.045(7) 0.039(7) 0.061(7) -0.005(5) -0.017(6) 0.003(5)
O5 0.042(4) 0.054(4) 0.022(3) -0.009(3) -0.008(3) -0.006(3)
O6 0.035(4) 0.048(4) 0.039(4) 0.008(3) -0.010(3) -0.006(3)
C62 0.026(6) 0.036(6) 0.038(6) 0.000(5) -0.003(5) -0.010(5)
C63 0.069(8) 0.052(7) 0.038(6) -0.008(5) -0.020(6) 0.002(6)
O7 0.037(4) 0.057(5) 0.024(3) -0.009(3) 0.005(3) -0.009(4)
O8 0.066(5) 0.064(5) 0.024(4) -0.012(4) -0.003(4) -0.009(4)
C64 0.037(6) 0.055(7) 0.022(5) 0.012(5) -0.006(5) -0.010(5)
C65 0.049(8) 0.071(8) 0.055(7) -0.005(6) 0.000(6) -0.015(6)
O9 0.035(5) 0.060(5) 0.061(5) -0.017(4) -0.015(4) 0.000(4)
O10 0.026(4) 0.088(6) 0.032(4) -0.018(4) -0.002(3) -0.006(4)
C66 0.041(7) 0.051(7) 0.020(5) 0.003(5) -0.002(5) -0.016(5)
C67 0.071(9) 0.079(9) 0.032(6) -0.010(6) -0.016(6) -0.010(7)
O11 0.059(5) 0.049(4) 0.024(3) 0.002(3) -0.008(3) -0.025(4)
O12 0.063(5) 0.069(5) 0.028(4) 0.007(4) -0.014(3) -0.025(4)
C68 0.035(6) 0.036(6) 0.027(6) 0.001(4) 0.000(4) -0.003(5)
C69 0.042(6) 0.055(7) 0.036(6) 0.000(5) 0.001(5) -0.011(5)
Cl1 0.140(5) 0.110(4) 0.153(5) -0.021(3) -0.045(4) -0.024(3)
Cl2 0.089(3) 0.199(5) 0.090(3) -0.025(3) -0.018(3) -0.001(3)
Cl3 0.094(3) 0.107(3) 0.150(4) 0.023(3) -0.009(3) -0.020(3)
C1A 0.078(11) 0.127(14) 0.076(10) -0.016(9) -0.002(8) -0.026(10)
Cl4 0.061(2) 0.086(3) 0.071(2) -0.0096(18) 0.0086(17) -0.0054(18)
Cl5 0.055(2) 0.115(3) 0.072(2) -0.026(2) -0.0162(17) -0.008(2)
Cl6 0.070(2) 0.132(3) 0.0458(18) 0.0200(19) 0.0013(16) -0.023(2)
C2A 0.036(7) 0.100(10) 0.030(6) -0.001(6) 0.004(5) -0.020(6)
Cl7 0.058(2) 0.106(3) 0.108(3) 0.032(2) -0.007(2) -0.002(2)
Cl8 0.076(2) 0.092(3) 0.093(3) -0.036(2) -0.030(2) 0.012(2)
Cl9 0.070(2) 0.111(3) 0.070(2) -0.014(2) 0.0021(18) -0.024(2)
C3A 0.035(7) 0.073(9) 0.075(8) -0.010(7) -0.017(6) -0.009(6)
Cl13 0.136(4) 0.176(5) 0.081(3) 0.031(3) -0.038(3) -0.053(4)
Cl14 0.094(3) 0.109(3) 0.097(3) -0.004(2) 0.006(2) -0.029(3)
Cl15 0.079(3) 0.106(3) 0.064(2) -0.011(2) -0.0020(18) -0.021(2)
C5A 0.115(13) 0.083(11) 0.062(9) 0.004(8) -0.001(8) -0.033(9)
O1S 0.063(6) 0.087(6) 0.058(5) 0.008(5) -0.013(4) -0.006(5)
C1S 0.069(10) 0.067(9) 0.088(11) -0.006(8) 0.005(8) 0.011(7)
C2S 0.072(10) 0.147(16) 0.065(10) -0.020(10) 0.003(8) -0.005(10)
C3S 0.084(11) 0.100(11) 0.051(8) 0.014(8) -0.028(7) -0.014(9)
C4S 0.103(12) 0.115(13) 0.054(9) -0.008(8) -0.018(8) -0.001(10)

loop_
_geom_bond_atom_site_label_1
_geom_bond_atom_site_label_2
_geom_bond_distance
_geom_bond_site_symmetry_2
_geom_bond_publ_flag
Zn1 O3 1.897(7) . ?
Zn1 O1 1.993(7) . ?
Zn1 N2 2.022(7) . ?
Zn1 N1 2.028(8) . ?
Zn2 O7 1.909(6) . ?
Zn2 O5 1.969(7) . ?
Zn2 N6 2.012(8) . ?
Zn2 N5 2.036(7) . ?
Zn3 O11 1.938(6) . ?
Zn3 N9 2.030(7) . ?
Zn3 N10 2.064(7) . ?
Zn3 O10 2.084(6) . ?
Zn3 O9 2.303(7) . ?
Zn3 C66 2.520(9) . ?
N1 C57 1.307(12) . ?
N1 C1 1.409(12) . ?
N2 C7 1.305(12) . ?
N2 C6 1.430(12) . ?
N3 C11 1.367(11) . ?
N3 C8 1.383(12) . ?
N4 C15 1.360(12) . ?
N4 C18 1.393(11) . ?
N5 C19 1.293(11) . ?
N5 C20 1.405(12) . ?
N6 C26 1.305(11) . ?
N6 C25 1.437(11) . ?
N7 C30 1.362(10) . ?
N7 C27 1.365(11) . ?
N8 C34 1.338(11) . ?
N8 C37 1.393(11) . ?
N9 C38 1.296(11) . ?
N9 C39 1.432(11) . ?
N10 C45 1.285(12) . ?
N10 C44 1.426(11) . ?
N11 C49 1.345(11) . ?
N11 C46 1.376(11) . ?
N12 C53 1.355(12) . ?
N12 C56 1.368(12) . ?
C1 C2 1.402(13) . ?
C1 C6 1.402(13) . ?
C2 C3 1.365(13) . ?
C3 C4 1.375(14) . ?
C4 C5 1.378(14) . ?
C5 C6 1.394(13) . ?
C7 C8 1.396(13) . ?
C8 C9 1.395(13) . ?
C9 C10 1.384(13) . ?
C10 C11 1.384(13) . ?
C11 C12 1.502(13) . ?
C12 C15 1.506(13) . ?
C12 C13 1.537(13) . ?
C12 C14 1.540(13) . ?
C15 C16 1.383(12) . ?
C16 C17 1.409(14) . ?
C17 C18 1.404(13) . ?
C18 C19 1.388(13) . ?
C20 C25 1.402(13) . ?
C20 C21 1.417(13) . ?
C21 C22 1.346(15) . ?
C22 C23 1.387(14) . ?
C23 C24 1.385(13) . ?
C24 C25 1.378(13) . ?
C26 C27 1.417(12) . ?
C27 C28 1.387(13) . ?
C28 C29 1.381(13) . ?
C29 C30 1.356(13) . ?
C30 C31 1.525(12) . ?
C31 C32 1.514(13) . ?
C31 C34 1.518(12) . ?
C31 C33 1.540(13) . ?
C34 C35 1.394(12) . ?
C35 C36 1.403(13) . ?
C36 C37 1.398(13) . ?
C37 C38 1.406(12) . ?
C39 C40 1.398(13) . ?
C39 C44 1.401(13) . ?
C40 C41 1.377(13) . ?
C41 C42 1.366(13) . ?
C42 C43 1.362(13) . ?
C43 C44 1.391(12) . ?
C45 C46 1.404(13) . ?
C46 C47 1.374(14) . ?
C47 C48 1.395(14) . ?
C48 C49 1.371(13) . ?
C49 C50 1.510(12) . ?
C50 C53 1.500(13) . ?
C50 C52 1.526(14) . ?
C50 C51 1.559(13) . ?
C53 C54 1.397(13) . ?
C54 C55 1.377(14) . ?
C55 C56 1.387(13) . ?
C56 C57 1.412(13) . ?
O1 C58 1.275(12) . ?
O2 C58 1.224(13) . ?
C58 C59 1.508(16) . ?
O3 C60 1.267(12) . ?
O4 C60 1.198(12) . ?
C60 C61 1.532(15) . ?
O5 C62 1.281(11) . ?
O6 C62 1.244(11) . ?
C62 C63 1.498(14) . ?
O7 C64 1.287(12) . ?
O8 C64 1.233(12) . ?
C64 C65 1.518(14) . ?
O9 C66 1.229(11) . ?
O10 C66 1.280(12) . ?
C66 C67 1.512(13) . ?
O11 C68 1.269(11) . ?
O12 C68 1.243(11) . ?
C68 C69 1.483(13) . ?
Cl1 C1A 1.733(15) . ?
Cl2 C1A 1.768(16) . ?
Cl3 C1A 1.681(16) . ?
Cl4 C2A 1.736(13) . ?
Cl5 C2A 1.765(11) . ?
Cl6 C2A 1.732(11) . ?
Cl7 C3A 1.745(13) . ?
Cl8 C3A 1.753(12) . ?
Cl9 C3A 1.759(12) . ?
Cl13 C5A 1.730(14) . ?
Cl14 C5A 1.716(15) . ?
Cl15 C5A 1.764(15) . ?
O1S C3S 1.421(13) . ?
O1S C1S 1.453(14) . ?
C1S C2S 1.485(18) . ?
C3S C4S 1.490(19) . ?
C4A ClD 1.695(8) . ?
C4A ClF 1.701(8) . ?
C4A Cl11 1.717(8) . ?
C4A ClC 1.718(8) . ?
C4A Cl12 1.738(8) . ?
C4A ClE 1.760(8) . ?
C4A ClB 1.770(8) . ?
C4A ClA 1.773(8) . ?
C4A Cl10 1.776(8) . ?
